data_7104234
loop_
_publ_author_name
'Albrecht, Markus'
'Liu, Yufeng'
'Zhu, Sascha S'
'Schalley, Christoph A'
'Fr\"ohlich, Roland'

_publ_section_title
;
 Self-assembly of heterodinuclear triple-stranded helicates: control by
 coordination number and charge.
;
_journal_issue 10
_journal_name_full 'Chemical communications (Cambridge, England)'
_journal_page_first 1195
_journal_page_last 1197
_journal_paper_doi 10.1039/b821819f
_journal_volume 34
_journal_year 2009
_chemical_formula_sum 'C48 H43 Br3 Ca N8 O12 Ti'
_chemical_formula_weight 1251.61
_chemical_name_systematic
;
?
;
_space_group_IT_number 2
_symmetry_cell_setting triclinic
_symmetry_space_group_name_Hall '-P 1'
_symmetry_space_group_name_H-M 'P -1'
_atom_sites_solution_hydrogens 'at N9 and water from difmap, others geom'
_atom_sites_solution_primary direct
_atom_sites_solution_secondary difmap
_audit_creation_method SHELXL-97
_cell_angle_alpha 77.225(1)
_cell_angle_beta 86.651(1)
_cell_angle_gamma 65.781(1)
_cell_formula_units_Z 2
_cell_length_a 12.0297(2)
_cell_length_b 13.9988(2)
_cell_length_c 17.2548(3)
_cell_measurement_reflns_used 2861
_cell_measurement_temperature 223(2)
_cell_measurement_theta_max 27.88
_cell_measurement_theta_min 0.41
_cell_volume 2582.68(7)
_computing_cell_refinement 'Collect (Nonius B.V., 1998)'
_computing_data_collection 'Collect (Nonius B.V., 1998)'
_computing_data_reduction 'Denzo-SMN (Otwinowski & Minor, 1997)'
_computing_molecular_graphics 'SCHAKAL (Keller, 1997)'
_computing_publication_material 'SHELXL-97 (Sheldrick, 1997)'
_computing_structure_refinement 'SHELXL-97 (Sheldrick, 1997)'
_computing_structure_solution 'SHELXS-97 (Sheldrick, 1990)'
_diffrn_ambient_temperature 223(2)
_diffrn_measured_fraction_theta_full 0.976
_diffrn_measured_fraction_theta_max 0.976
_diffrn_measurement_device_type 'Nonius KappaCCD'
_diffrn_measurement_method '\w and \f scans'
_diffrn_radiation_monochromator graphite
_diffrn_radiation_source 'rotating anode Nonius FR591'
_diffrn_radiation_type MoK\a
_diffrn_radiation_wavelength 0.71073
_diffrn_reflns_av_R_equivalents 0.051
_diffrn_reflns_av_sigmaI/netI 0.0543
_diffrn_reflns_limit_h_max 16
_diffrn_reflns_limit_h_min -16
_diffrn_reflns_limit_k_max 18
_diffrn_reflns_limit_k_min -16
_diffrn_reflns_limit_l_max 22
_diffrn_reflns_limit_l_min -22
_diffrn_reflns_number 28227
_diffrn_reflns_theta_full 28.25
_diffrn_reflns_theta_max 28.25
_diffrn_reflns_theta_min 1.86
_exptl_absorpt_coefficient_mu 2.654
_exptl_absorpt_correction_T_max 0.7772
_exptl_absorpt_correction_T_min 0.5031
_exptl_absorpt_correction_type multi-scan
_exptl_absorpt_process_details 'Denzo (Otwinowski, Borek, Majewski & Minor, 2003)'
_exptl_crystal_colour red
_exptl_crystal_density_diffrn 1.609
_exptl_crystal_density_method 'not measured'
_exptl_crystal_description plate
_exptl_crystal_F_000 1260
_exptl_crystal_size_max 0.30
_exptl_crystal_size_mid 0.20
_exptl_crystal_size_min 0.10
_refine_diff_density_max 0.919
_refine_diff_density_min -0.951
_refine_diff_density_rms 0.079
_refine_ls_extinction_method none
_refine_ls_goodness_of_fit_ref 1.014
_refine_ls_hydrogen_treatment mixed
_refine_ls_matrix_type full
_refine_ls_number_parameters 682
_refine_ls_number_reflns 12451
_refine_ls_number_restraints 0
_refine_ls_restrained_S_all 1.014
_refine_ls_R_factor_all 0.0851
_refine_ls_R_factor_gt 0.0464
_refine_ls_shift/su_max 0.001
_refine_ls_shift/su_mean 0.000
_refine_ls_structure_factor_coef Fsqd
_refine_ls_weighting_details 'calc w=1/[\s^2^(Fo^2^)+(0.0436P)^2^+2.6926P] where P=(Fo^2^+2Fc^2^)/3'
_refine_ls_weighting_scheme calc
_refine_ls_wR_factor_gt 0.0974
_refine_ls_wR_factor_ref 0.1142
_reflns_number_gt 8414
_reflns_number_total 12451
_reflns_threshold_expression >2sigma(I)
_cod_data_source_file b821819f.txt
_cod_data_source_block fro4754
_cod_original_sg_symbol_H-M P-1
_cod_database_code 7104234

loop_
_symmetry_equiv_pos_as_xyz
'x, y, z'
'-x, -y, -z'

loop_
_atom_site_label
_atom_site_type_symbol
_atom_site_fract_x
_atom_site_fract_y
_atom_site_fract_z
_atom_site_U_iso_or_equiv
_atom_site_adp_type
_atom_site_occupancy
_atom_site_symmetry_multiplicity
_atom_site_calc_flag
_atom_site_refinement_flags
_atom_site_disorder_assembly
_atom_site_disorder_group
Ca Ca 0.53175(5) 0.16566(5) 0.76652(3) 0.02493(13) Uani 1 1 d . . .
Ti Ti 0.79732(5) 0.02119(4) 0.87353(3) 0.02452(12) Uani 1 1 d . . .
O1A O 0.75323(17) 0.03167(16) 0.76150(11) 0.0262(4) Uani 1 1 d . . .
O2A O 0.95214(18) -0.00117(17) 0.82503(12) 0.0295(5) Uani 1 1 d . . .
C1A C 0.8410(3) 0.0307(2) 0.71013(17) 0.0251(6) Uani 1 1 d . . .
C2A C 0.9533(3) 0.0114(2) 0.74442(17) 0.0269(6) Uani 1 1 d . . .
C3A C 1.0515(3) 0.0085(3) 0.69866(19) 0.0367(8) Uani 1 1 d . . .
H3A H 1.1266 -0.0060 0.7224 0.044 Uiso 1 1 calc R . .
C4A C 1.0376(3) 0.0274(3) 0.6164(2) 0.0427(9) Uani 1 1 d . . .
H4A H 1.1037 0.0262 0.5842 0.051 Uiso 1 1 calc R . .
C5A C 0.9275(3) 0.0478(3) 0.5820(2) 0.0398(8) Uani 1 1 d . . .
H5A H 0.9199 0.0603 0.5264 0.048 Uiso 1 1 calc R . .
C6A C 0.8269(3) 0.0504(2) 0.62767(18) 0.0298(7) Uani 1 1 d . . .
C7A C 0.7120(3) 0.0747(2) 0.58821(18) 0.0309(7) Uani 1 1 d . . .
H7A H 0.7105 0.0797 0.5330 0.037 Uiso 1 1 calc R . .
N8A N 0.6130(2) 0.08970(19) 0.62505(14) 0.0285(6) Uani 1 1 d . . .
N9A N 0.5126(2) 0.1139(2) 0.57705(16) 0.0308(6) Uani 1 1 d . . .
H9A H 0.517(3) 0.126(3) 0.531(2) 0.033(10) Uiso 1 1 d . . .
C10A C 0.4046(3) 0.1371(2) 0.61165(17) 0.0278(6) Uani 1 1 d . . .
O10A O 0.3947(2) 0.13248(18) 0.68384(12) 0.0339(5) Uani 1 1 d . . .
C11A C 0.2961(3) 0.1697(2) 0.55838(17) 0.0295(7) Uani 1 1 d . . .
C12A C 0.3036(3) 0.1481(3) 0.4838(2) 0.0431(9) Uani 1 1 d . . .
H12A H 0.3804 0.1090 0.4652 0.052 Uiso 1 1 calc R . .
C13A C 0.2000(3) 0.1830(3) 0.4353(2) 0.0441(9) Uani 1 1 d . . .
H13A H 0.2063 0.1680 0.3843 0.053 Uiso 1 1 calc R . .
C14A C 0.0885(3) 0.2396(3) 0.4632(2) 0.0407(8) Uani 1 1 d . . .
C15A C 0.0783(3) 0.2621(4) 0.5375(2) 0.0541(10) Uani 1 1 d . . .
H15A H 0.0015 0.3018 0.5558 0.065 Uiso 1 1 calc R . .
C16A C 0.1823(3) 0.2254(3) 0.5852(2) 0.0460(9) Uani 1 1 d . . .
H16A H 0.1754 0.2386 0.6367 0.055 Uiso 1 1 calc R . .
Br1A Br -0.05358(4) 0.28557(4) 0.39854(2) 0.05785(13) Uani 1 1 d . . .
O1B O 0.69294(18) 0.17920(16) 0.84239(11) 0.0261(4) Uani 1 1 d . . .
O2B O 0.83425(19) 0.07019(17) 0.96090(12) 0.0308(5) Uani 1 1 d . . .
C1B C 0.6923(3) 0.2353(2) 0.89543(16) 0.0252(6) Uani 1 1 d . . .
C2B C 0.7742(3) 0.1755(3) 0.96117(17) 0.0298(7) Uani 1 1 d . . .
C3B C 0.7850(3) 0.2239(3) 1.02049(19) 0.0396(8) Uani 1 1 d . . .
H3B H 0.8403 0.1842 1.0639 0.047 Uiso 1 1 calc R . .
C4B C 0.7125(3) 0.3322(3) 1.0145(2) 0.0445(9) Uani 1 1 d . . .
H4B H 0.7189 0.3658 1.0546 0.053 Uiso 1 1 calc R . .
C5B C 0.6314(3) 0.3915(3) 0.9512(2) 0.0386(8) Uani 1 1 d . . .
H5B H 0.5833 0.4647 0.9487 0.046 Uiso 1 1 calc R . .
C6B C 0.6197(3) 0.3439(2) 0.89015(18) 0.0291(7) Uani 1 1 d . . .
C7B C 0.5378(3) 0.4093(2) 0.82212(18) 0.0294(7) Uani 1 1 d . . .
H7B H 0.5001 0.4841 0.8170 0.035 Uiso 1 1 calc R . .
N8B N 0.5152(2) 0.3682(2) 0.76875(15) 0.0287(6) Uani 1 1 d . . .
N9B N 0.4450(2) 0.4411(2) 0.70324(15) 0.0304(6) Uani 1 1 d . . .
H9B H 0.395(3) 0.509(3) 0.708(2) 0.041(10) Uiso 1 1 d . . .
C10B C 0.4342(3) 0.3998(2) 0.64236(18) 0.0287(7) Uani 1 1 d . . .
O10B O 0.4792(2) 0.30263(16) 0.64528(12) 0.0316(5) Uani 1 1 d . . .
C11B C 0.3693(3) 0.4775(2) 0.56864(18) 0.0311(7) Uani 1 1 d . . .
C12B C 0.3696(3) 0.5788(3) 0.54613(19) 0.0355(7) Uani 1 1 d . . .
H12B H 0.4053 0.6031 0.5803 0.043 Uiso 1 1 calc R . .
C13B C 0.3176(3) 0.6442(3) 0.4737(2) 0.0413(9) Uani 1 1 d . . .
H13B H 0.3178 0.7129 0.4583 0.050 Uiso 1 1 calc R . .
C14B C 0.2657(3) 0.6082(3) 0.42426(19) 0.0370(8) Uani 1 1 d . . .
C15B C 0.2625(4) 0.5083(3) 0.4465(2) 0.0522(10) Uani 1 1 d . . .
H15B H 0.2246 0.4850 0.4131 0.063 Uiso 1 1 calc R . .
C16B C 0.3157(4) 0.4436(3) 0.5185(2) 0.0486(10) Uani 1 1 d . . .
H16B H 0.3155 0.3749 0.5336 0.058 Uiso 1 1 calc R . .
Br1B Br 0.19749(4) 0.69615(3) 0.32369(2) 0.05208(12) Uani 1 1 d . . .
O1C O 0.63021(17) 0.02412(16) 0.88617(11) 0.0263(4) Uani 1 1 d . . .
O2C O 0.83631(18) -0.12236(16) 0.93077(12) 0.0301(5) Uani 1 1 d . . .
C1C C 0.6276(3) -0.0704(2) 0.92004(16) 0.0249(6) Uani 1 1 d . . .
C2C C 0.7423(3) -0.1528(2) 0.94637(16) 0.0270(6) Uani 1 1 d . . .
C3C C 0.7520(3) -0.2538(3) 0.98426(19) 0.0362(8) Uani 1 1 d . . .
H3C H 0.8287 -0.3093 1.0013 0.043 Uiso 1 1 calc R . .
C4C C 0.6467(3) -0.2723(3) 0.9969(2) 0.0413(8) Uani 1 1 d . . .
H4C H 0.6524 -0.3408 1.0228 0.050 Uiso 1 1 calc R . .
C5C C 0.5338(3) -0.1915(3) 0.97190(19) 0.0353(7) Uani 1 1 d . . .
H5C H 0.4635 -0.2054 0.9816 0.042 Uiso 1 1 calc R . .
C6C C 0.5224(3) -0.0887(2) 0.93207(16) 0.0269(6) Uani 1 1 d . . .
C7C C 0.4020(3) -0.0042(2) 0.90742(17) 0.0276(6) Uani 1 1 d . . .
H7C H 0.3330 -0.0163 0.9263 0.033 Uiso 1 1 calc R . .
N8C N 0.3863(2) 0.0858(2) 0.86101(14) 0.0257(5) Uani 1 1 d . . .
N9C N 0.2655(2) 0.1571(2) 0.84562(15) 0.0286(6) Uani 1 1 d . . .
H9C H 0.212(3) 0.132(3) 0.860(2) 0.033(9) Uiso 1 1 d . . .
C10C C 0.2422(3) 0.2582(2) 0.80970(17) 0.0270(6) Uani 1 1 d . . .
O10C O 0.32412(19) 0.28941(17) 0.78703(13) 0.0325(5) Uani 1 1 d . . .
C11C C 0.1111(3) 0.3349(3) 0.79753(19) 0.0317(7) Uani 1 1 d . . .
C12C C 0.0792(3) 0.4239(3) 0.7353(2) 0.0394(8) Uani 1 1 d . . .
H12C H 0.1394 0.4333 0.7011 0.047 Uiso 1 1 calc R . .
C13C C -0.0402(3) 0.4991(3) 0.7228(2) 0.0468(9) Uani 1 1 d . . .
H13C H -0.0621 0.5589 0.6801 0.056 Uiso 1 1 calc R . .
C14C C -0.1267(3) 0.4840(3) 0.7747(3) 0.0474(9) Uani 1 1 d . . .
C15C C -0.0974(3) 0.3967(3) 0.8368(2) 0.0449(9) Uani 1 1 d . . .
H15C H -0.1578 0.3881 0.8711 0.054 Uiso 1 1 calc R . .
C16C C 0.0217(3) 0.3215(3) 0.8483(2) 0.0386(8) Uani 1 1 d . . .
H16C H 0.0426 0.2610 0.8905 0.046 Uiso 1 1 calc R . .
Br1C Br -0.29035(4) 0.58807(4) 0.75745(4) 0.07820(17) Uani 1 1 d . . .
O100 O 1.1047(3) 0.0631(3) 0.89075(18) 0.0534(8) Uani 1 1 d . . .
H1AA H 1.113(4) 0.034(4) 0.937(3) 0.066(14) Uiso 1 1 d . . .
H1AB H 1.061(5) 0.058(4) 0.869(3) 0.070(17) Uiso 1 1 d . . .
O101 O 0.5661(3) 0.1514(4) 0.41055(17) 0.0999(14) Uani 1 1 d . . .
C102 C 0.6010(4) 0.1846(4) 0.3457(3) 0.0725(14) Uani 1 1 d . . .
H102 H 0.6565 0.2162 0.3456 0.087 Uiso 1 1 calc R . .
N103 N 0.5664(3) 0.1790(3) 0.27703(17) 0.0509(8) Uani 1 1 d . . .
C104 C 0.6175(5) 0.2137(4) 0.2033(2) 0.0717(14) Uani 1 1 d . . .
H10A H 0.6677 0.2491 0.2137 0.108 Uiso 1 1 calc R . .
H10B H 0.5519 0.2632 0.1654 0.108 Uiso 1 1 calc R . .
H10C H 0.6670 0.1518 0.1815 0.108 Uiso 1 1 calc R . .
C105 C 0.4806(5) 0.1319(3) 0.2709(3) 0.0656(12) Uani 1 1 d . . .
H10D H 0.5243 0.0609 0.2601 0.098 Uiso 1 1 calc R . .
H10E H 0.4212 0.1768 0.2281 0.098 Uiso 1 1 calc R . .
H10F H 0.4391 0.1264 0.3206 0.098 Uiso 1 1 calc R . .
O111 O 0.2609(2) 0.6220(2) 0.74593(16) 0.0487(6) Uani 1 1 d . . .
C112 C 0.2118(3) 0.5776(3) 0.7976(2) 0.0440(9) Uani 1 1 d . . .
H112 H 0.2501 0.5024 0.8131 0.053 Uiso 1 1 calc R . .
N113 N 0.1107(3) 0.6259(2) 0.83288(19) 0.0472(8) Uani 1 1 d . . .
C114 C 0.0430(4) 0.7403(3) 0.8123(3) 0.0660(12) Uani 1 1 d . . .
H11A H 0.0878 0.7721 0.7745 0.099 Uiso 1 1 calc R . .
H11B H 0.0314 0.7691 0.8598 0.099 Uiso 1 1 calc R . .
H11C H -0.0358 0.7569 0.7887 0.099 Uiso 1 1 calc R . .
C115 C 0.0631(5) 0.5660(4) 0.8957(3) 0.0767(14) Uani 1 1 d . . .
H11D H 0.1130 0.4898 0.9020 0.115 Uiso 1 1 calc R . .
H11E H -0.0202 0.5810 0.8817 0.115 Uiso 1 1 calc R . .
H11F H 0.0650 0.5874 0.9452 0.115 Uiso 1 1 calc R . .

loop_
_atom_site_aniso_label
_atom_site_aniso_U_11
_atom_site_aniso_U_22
_atom_site_aniso_U_33
_atom_site_aniso_U_23
_atom_site_aniso_U_13
_atom_site_aniso_U_12
Ca 0.0228(3) 0.0278(3) 0.0231(3) -0.0014(2) -0.0013(2) -0.0111(2)
Ti 0.0209(3) 0.0301(3) 0.0222(2) -0.0017(2) -0.00133(19) -0.0117(2)
O1A 0.0220(10) 0.0355(11) 0.0214(9) -0.0049(9) 0.0006(8) -0.0127(9)
O2A 0.0236(11) 0.0404(12) 0.0249(10) -0.0053(9) -0.0011(8) -0.0141(9)
C1A 0.0253(15) 0.0243(14) 0.0248(14) -0.0064(12) 0.0013(11) -0.0086(12)
C2A 0.0241(15) 0.0306(15) 0.0255(14) -0.0070(12) 0.0014(11) -0.0103(13)
C3A 0.0245(16) 0.0432(19) 0.0380(18) -0.0073(15) 0.0047(13) -0.0106(14)
C4A 0.0343(19) 0.056(2) 0.0380(18) -0.0144(17) 0.0142(15) -0.0184(17)
C5A 0.0329(18) 0.052(2) 0.0288(16) -0.0153(15) 0.0065(13) -0.0095(16)
C6A 0.0289(16) 0.0312(16) 0.0284(15) -0.0112(13) 0.0030(12) -0.0092(13)
C7A 0.0359(18) 0.0331(16) 0.0232(14) -0.0108(13) 0.0000(13) -0.0112(14)
N8A 0.0263(14) 0.0286(13) 0.0273(13) -0.0055(11) -0.0045(10) -0.0076(11)
N9A 0.0308(15) 0.0375(15) 0.0214(13) -0.0067(12) -0.0063(11) -0.0101(12)
C10A 0.0301(16) 0.0257(15) 0.0276(15) -0.0050(12) -0.0026(12) -0.0112(13)
O10A 0.0379(13) 0.0443(13) 0.0247(11) -0.0074(10) 0.0000(9) -0.0218(11)
C11A 0.0324(17) 0.0292(16) 0.0275(15) -0.0041(13) -0.0018(12) -0.0139(14)
C12A 0.0337(19) 0.053(2) 0.0375(18) -0.0204(17) -0.0031(14) -0.0069(16)
C13A 0.036(2) 0.057(2) 0.0366(18) -0.0172(17) -0.0046(15) -0.0131(17)
C14A 0.0346(19) 0.047(2) 0.0385(18) 0.0035(16) -0.0084(15) -0.0199(16)
C15A 0.0273(19) 0.082(3) 0.050(2) -0.017(2) 0.0048(16) -0.0174(19)
C16A 0.037(2) 0.068(3) 0.0354(18) -0.0172(18) 0.0069(15) -0.0218(19)
Br1A 0.0357(2) 0.0794(3) 0.0526(2) 0.0048(2) -0.01350(17) -0.0254(2)
O1B 0.0289(11) 0.0289(10) 0.0229(10) -0.0055(8) -0.0007(8) -0.0141(9)
O2B 0.0282(11) 0.0379(12) 0.0258(10) -0.0024(9) -0.0052(8) -0.0144(10)
C1B 0.0246(15) 0.0348(16) 0.0225(14) -0.0067(12) 0.0055(11) -0.0186(13)
C2B 0.0289(16) 0.0418(18) 0.0246(14) -0.0063(13) 0.0048(12) -0.0213(14)
C3B 0.042(2) 0.057(2) 0.0282(16) -0.0106(16) -0.0018(14) -0.0278(18)
C4B 0.050(2) 0.056(2) 0.0383(19) -0.0212(17) 0.0044(16) -0.0270(19)
C5B 0.0362(19) 0.046(2) 0.0427(19) -0.0224(16) 0.0114(15) -0.0204(16)
C6B 0.0268(16) 0.0363(17) 0.0300(15) -0.0108(13) 0.0069(12) -0.0176(14)
C7B 0.0249(16) 0.0302(16) 0.0351(16) -0.0108(14) 0.0076(13) -0.0121(13)
N8B 0.0232(13) 0.0291(13) 0.0300(13) -0.0024(11) 0.0015(10) -0.0090(11)
N9B 0.0304(14) 0.0257(14) 0.0304(14) -0.0028(11) 0.0001(11) -0.0082(12)
C10B 0.0257(15) 0.0275(16) 0.0317(16) -0.0025(13) 0.0043(12) -0.0120(13)
O10B 0.0380(13) 0.0256(11) 0.0287(11) -0.0028(9) 0.0009(9) -0.0119(10)
C11B 0.0303(17) 0.0297(16) 0.0310(16) -0.0025(13) 0.0025(13) -0.0121(13)
C12B 0.0357(18) 0.0307(16) 0.0357(17) -0.0029(14) 0.0023(14) -0.0115(14)
C13B 0.047(2) 0.0272(17) 0.0425(19) 0.0007(15) 0.0084(16) -0.0132(16)
C14B 0.0354(18) 0.0347(17) 0.0280(16) 0.0035(14) 0.0027(13) -0.0068(15)
C15B 0.069(3) 0.046(2) 0.041(2) 0.0083(17) -0.0209(18) -0.028(2)
C16B 0.066(3) 0.0368(19) 0.045(2) 0.0072(16) -0.0145(18) -0.0284(19)
Br1B 0.0590(3) 0.0436(2) 0.03317(18) 0.00815(16) -0.00073(16) -0.00876(18)
O1C 0.0216(10) 0.0288(11) 0.0279(10) 0.0002(9) 0.0000(8) -0.0128(9)
O2C 0.0235(11) 0.0308(11) 0.0319(11) 0.0006(9) -0.0031(9) -0.0103(9)
C1C 0.0269(15) 0.0300(15) 0.0187(13) -0.0024(12) 0.0000(11) -0.0139(13)
C2C 0.0258(15) 0.0338(16) 0.0217(14) -0.0041(12) 0.0020(11) -0.0136(13)
C3C 0.0364(18) 0.0322(17) 0.0325(16) 0.0039(14) -0.0027(14) -0.0114(15)
C4C 0.043(2) 0.0346(18) 0.045(2) 0.0041(15) 0.0001(16) -0.0212(16)
C5C 0.0352(18) 0.0408(18) 0.0341(17) -0.0019(14) 0.0026(14) -0.0230(15)
C6C 0.0292(16) 0.0332(16) 0.0210(14) -0.0052(12) 0.0024(11) -0.0159(13)
C7C 0.0258(16) 0.0356(16) 0.0251(14) -0.0056(13) 0.0054(12) -0.0174(13)
N8C 0.0188(12) 0.0347(14) 0.0239(12) -0.0065(11) 0.0019(9) -0.0113(11)
N9C 0.0203(13) 0.0347(14) 0.0316(13) -0.0039(11) 0.0020(10) -0.0138(12)
C10C 0.0243(15) 0.0348(16) 0.0246(14) -0.0086(13) 0.0034(11) -0.0141(13)
O10C 0.0254(11) 0.0333(11) 0.0400(12) -0.0067(10) 0.0068(9) -0.0143(9)
C11C 0.0266(16) 0.0353(17) 0.0361(17) -0.0106(14) 0.0041(13) -0.0145(14)
C12C 0.0314(18) 0.0416(19) 0.0453(19) -0.0054(16) 0.0054(15) -0.0175(16)
C13C 0.039(2) 0.0377(19) 0.055(2) 0.0029(17) -0.0027(17) -0.0130(16)
C14C 0.0245(18) 0.040(2) 0.072(3) -0.0121(19) 0.0029(17) -0.0083(15)
C15C 0.0247(17) 0.045(2) 0.062(2) -0.0098(18) 0.0126(16) -0.0131(15)
C16C 0.0303(18) 0.0381(18) 0.0458(19) -0.0068(16) 0.0066(15) -0.0141(15)
Br1C 0.0326(2) 0.0536(3) 0.1213(4) -0.0039(3) 0.0045(2) 0.00144(19)
O100 0.0538(18) 0.082(2) 0.0359(15) 0.0181(14) -0.0182(13) -0.0525(17)
O101 0.085(3) 0.166(4) 0.0303(15) -0.011(2) 0.0064(16) -0.039(3)
C102 0.064(3) 0.104(4) 0.043(2) -0.021(2) 0.003(2) -0.026(3)
N103 0.065(2) 0.0526(19) 0.0326(16) -0.0092(14) 0.0061(15) -0.0225(17)
C104 0.095(4) 0.093(4) 0.040(2) -0.012(2) 0.014(2) -0.053(3)
C105 0.091(4) 0.053(2) 0.057(3) -0.009(2) 0.005(2) -0.035(3)
O111 0.0425(15) 0.0419(14) 0.0561(16) -0.0144(13) 0.0032(12) -0.0098(12)
C112 0.042(2) 0.0373(19) 0.051(2) -0.0153(17) -0.0067(17) -0.0097(17)
N113 0.0398(18) 0.0490(18) 0.0540(19) -0.0228(15) 0.0053(14) -0.0139(15)
C114 0.050(3) 0.054(3) 0.077(3) -0.029(2) 0.001(2) 0.003(2)
C115 0.079(4) 0.088(4) 0.079(3) -0.030(3) 0.029(3) -0.047(3)

loop_
_atom_type_symbol
_atom_type_description
_atom_type_scat_dispersion_real
_atom_type_scat_dispersion_imag
_atom_type_scat_source
C C 0.0033 0.0016 'International Tables Vol C Tables 4.2.6.8 and 6.1.1.4'
H H 0.0000 0.0000 'International Tables Vol C Tables 4.2.6.8 and 6.1.1.4'
N N 0.0061 0.0033 'International Tables Vol C Tables 4.2.6.8 and 6.1.1.4'
O O 0.0106 0.0060 'International Tables Vol C Tables 4.2.6.8 and 6.1.1.4'
Ca Ca 0.2262 0.3064 'International Tables Vol C Tables 4.2.6.8 and 6.1.1.4'
Ti Ti 0.2776 0.4457 'International Tables Vol C Tables 4.2.6.8 and 6.1.1.4'
Br Br -0.2901 2.4595 'International Tables Vol C Tables 4.2.6.8 and 6.1.1.4'

loop_
_geom_angle_atom_site_label_1
_geom_angle_atom_site_label_2
_geom_angle_atom_site_label_3
_geom_angle
_geom_angle_site_symmetry_1
_geom_angle_site_symmetry_3
_geom_angle_publ_flag
O10B Ca O10C 76.42(7) . . ?
O10B Ca O1C 167.69(7) . . ?
O10C Ca O1C 113.62(7) . . ?
O10B Ca O10A 72.29(7) . . ?
O10C Ca O10A 73.71(8) . . ?
O1C Ca O10A 116.52(7) . . ?
O10B Ca O1B 108.82(7) . . ?
O10C Ca O1B 114.22(8) . . ?
O1C Ca O1B 61.20(6) . . ?
O10A Ca O1B 172.06(8) . . ?
O10B Ca O1A 108.94(7) . . ?
O10C Ca O1A 173.74(7) . . ?
O1C Ca O1A 60.65(6) . . ?
O10A Ca O1A 110.70(7) . . ?
O1B Ca O1A 61.40(7) . . ?
O10B Ca N8C 129.28(7) . . ?
O10C Ca N8C 61.56(7) . . ?
O1C Ca N8C 63.03(7) . . ?
O10A Ca N8C 69.78(7) . . ?
O1B Ca N8C 113.40(7) . . ?
O1A Ca N8C 115.19(7) . . ?
O10B Ca N8B 60.27(7) . . ?
O10C Ca N8B 67.40(7) . . ?
O1C Ca N8B 115.73(7) . . ?
O10A Ca N8B 123.65(7) . . ?
O1B Ca N8B 61.88(7) . . ?
O1A Ca N8B 112.04(7) . . ?
N8C Ca N8B 119.46(8) . . ?
O10B Ca N8A 64.79(7) . . ?
O10C Ca N8A 125.21(7) . . ?
O1C Ca N8A 111.27(7) . . ?
O10A Ca N8A 58.92(7) . . ?
O1B Ca N8A 114.05(7) . . ?
O1A Ca N8A 60.86(7) . . ?
N8C Ca N8A 117.90(8) . . ?
N8B Ca N8A 117.17(7) . . ?
O10B Ca Ti 131.95(6) . . ?
O10C Ca Ti 137.92(6) . . ?
O1C Ca Ti 35.74(4) . . ?
O10A Ca Ti 137.56(6) . . ?
O1B Ca Ti 36.12(5) . . ?
O1A Ca Ti 35.93(4) . . ?
N8C Ca Ti 98.74(5) . . ?
N8B Ca Ti 97.92(5) . . ?
N8A Ca Ti 96.77(5) . . ?
O2C Ti O2A 98.30(9) . . ?
O2C Ti O2B 95.74(9) . . ?
O2A Ti O2B 94.17(9) . . ?
O2C Ti O1A 108.09(9) . . ?
O2A Ti O1A 79.71(8) . . ?
O2B Ti O1A 155.97(9) . . ?
O2C Ti O1C 80.05(8) . . ?
O2A Ti O1C 157.36(9) . . ?
O2B Ti O1C 108.47(9) . . ?
O1A Ti O1C 79.40(8) . . ?
O2C Ti O1B 154.95(9) . . ?
O2A Ti O1B 106.49(9) . . ?
O2B Ti O1B 79.14(8) . . ?
O1A Ti O1B 80.39(8) . . ?
O1C Ti O1B 78.45(8) . . ?
O2C Ti Ca 121.14(6) . . ?
O2A Ti Ca 121.12(6) . . ?
O2B Ti Ca 120.17(7) . . ?
O1A Ti Ca 49.00(6) . . ?
O1C Ti Ca 46.56(5) . . ?
O1B Ti Ca 47.04(6) . . ?
C1A O1A Ti 114.46(17) . . ?
C1A O1A Ca 132.49(16) . . ?
Ti O1A Ca 95.07(8) . . ?
C2A O2A Ti 116.64(17) . . ?
O1A C1A C6A 125.0(3) . . ?
O1A C1A C2A 115.2(2) . . ?
C6A C1A C2A 119.8(3) . . ?
O2A C2A C3A 125.2(3) . . ?
O2A C2A C1A 113.4(2) . . ?
C3A C2A C1A 121.4(3) . . ?
C2A C3A C4A 118.8(3) . . ?
C5A C4A C3A 120.3(3) . . ?
C4A C5A C6A 121.7(3) . . ?
C1A C6A C5A 118.0(3) . . ?
C1A C6A C7A 122.6(3) . . ?
C5A C6A C7A 119.4(3) . . ?
N8A C7A C6A 123.0(3) . . ?
C7A N8A N9A 114.6(3) . . ?
C7A N8A Ca 131.2(2) . . ?
N9A N8A Ca 109.03(18) . . ?
C10A N9A N8A 117.2(3) . . ?
O10A C10A N9A 122.0(3) . . ?
O10A C10A C11A 121.4(3) . . ?
N9A C10A C11A 116.6(3) . . ?
C10A O10A Ca 123.80(19) . . ?
C12A C11A C16A 118.4(3) . . ?
C12A C11A C10A 123.5(3) . . ?
C16A C11A C10A 118.1(3) . . ?
C11A C12A C13A 121.4(3) . . ?
C14A C13A C12A 118.8(3) . . ?
C13A C14A C15A 121.1(3) . . ?
C13A C14A Br1A 119.2(3) . . ?
C15A C14A Br1A 119.7(3) . . ?
C14A C15A C16A 119.2(4) . . ?
C11A C16A C15A 121.1(3) . . ?
C1B O1B Ti 115.08(17) . . ?
C1B O1B Ca 134.56(18) . . ?
Ti O1B Ca 96.84(8) . . ?
C2B O2B Ti 117.19(18) . . ?
O1B C1B C6B 125.5(3) . . ?
O1B C1B C2B 114.3(3) . . ?
C6B C1B C2B 120.1(3) . . ?
O2B C2B C3B 125.2(3) . . ?
O2B C2B C1B 114.0(3) . . ?
C3B C2B C1B 120.7(3) . . ?
C2B C3B C4B 118.7(3) . . ?
C5B C4B C3B 121.3(3) . . ?
C4B C5B C6B 120.8(3) . . ?
C1B C6B C5B 118.3(3) . . ?
C1B C6B C7B 121.9(3) . . ?
C5B C6B C7B 119.7(3) . . ?
N8B C7B C6B 122.0(3) . . ?
C7B N8B N9B 115.6(3) . . ?
C7B N8B Ca 133.73(19) . . ?
N9B N8B Ca 109.16(18) . . ?
C10B N9B N8B 116.2(3) . . ?
O10B C10B N9B 122.3(3) . . ?
O10B C10B C11B 120.8(3) . . ?
N9B C10B C11B 116.9(3) . . ?
C10B O10B Ca 124.75(19) . . ?
C16B C11B C12B 119.3(3) . . ?
C16B C11B C10B 118.1(3) . . ?
C12B C11B C10B 122.4(3) . . ?
C13B C12B C11B 120.2(3) . . ?
C14B C13B C12B 119.5(3) . . ?
C13B C14B C15B 121.0(3) . . ?
C13B C14B Br1B 119.7(2) . . ?
C15B C14B Br1B 119.2(3) . . ?
C16B C15B C14B 118.8(4) . . ?
C11B C16B C15B 121.2(3) . . ?
C1C O1C Ti 114.38(17) . . ?
C1C O1C Ca 135.26(17) . . ?
Ti O1C Ca 97.70(7) . . ?
C2C O2C Ti 116.89(17) . . ?
O1C C1C C6C 124.6(3) . . ?
O1C C1C C2C 114.5(2) . . ?
C6C C1C C2C 120.8(3) . . ?
O2C C2C C3C 125.8(3) . . ?
O2C C2C C1C 113.9(2) . . ?
C3C C2C C1C 120.4(3) . . ?
C2C C3C C4C 119.0(3) . . ?
C5C C4C C3C 120.9(3) . . ?
C4C C5C C6C 120.9(3) . . ?
C1C C6C C5C 118.1(3) . . ?
C1C C6C C7C 122.1(3) . . ?
C5C C6C C7C 119.8(3) . . ?
N8C C7C C6C 122.7(3) . . ?
C7C N8C N9C 114.5(2) . . ?
C7C N8C Ca 135.3(2) . . ?
N9C N8C Ca 109.50(16) . . ?
C10C N9C N8C 117.9(2) . . ?
O10C C10C N9C 122.7(3) . . ?
O10C C10C C11C 120.4(3) . . ?
N9C C10C C11C 116.9(3) . . ?
C10C O10C Ca 122.37(19) . . ?
C12C C11C C16C 119.4(3) . . ?
C12C C11C C10C 118.4(3) . . ?
C16C C11C C10C 122.1(3) . . ?
C13C C12C C11C 120.8(3) . . ?
C12C C13C C14C 118.4(3) . . ?
C15C C14C C13C 121.9(3) . . ?
C15C C14C Br1C 119.9(3) . . ?
C13C C14C Br1C 118.1(3) . . ?
C14C C15C C16C 119.3(3) . . ?
C15C C16C C11C 120.2(3) . . ?
O101 C102 N103 124.7(5) . . ?
C102 N103 C105 121.8(4) . . ?
C102 N103 C104 121.6(4) . . ?
C105 N103 C104 116.5(3) . . ?
O111 C112 N113 125.9(3) . . ?
C112 N113 C114 121.6(3) . . ?
C112 N113 C115 121.5(4) . . ?
C114 N113 C115 116.9(4) . . ?

loop_
_geom_bond_atom_site_label_1
_geom_bond_atom_site_label_2
_geom_bond_distance
_geom_bond_site_symmetry_2
_geom_bond_publ_flag
Ca O10B 2.416(2) . ?
Ca O10C 2.446(2) . ?
Ca O1C 2.4783(19) . ?
Ca O10A 2.483(2) . ?
Ca O1B 2.493(2) . ?
Ca O1A 2.563(2) . ?
Ca N8C 2.726(2) . ?
Ca N8B 2.769(3) . ?
Ca N8A 2.839(3) . ?
Ca Ti 3.3827(7) . ?
Ti O2C 1.907(2) . ?
Ti O2A 1.929(2) . ?
Ti O2B 1.930(2) . ?
Ti O1A 1.993(2) . ?
Ti O1C 1.994(2) . ?
Ti O1B 2.008(2) . ?
O1A C1A 1.336(3) . ?
O2A C2A 1.363(3) . ?
C1A C6A 1.395(4) . ?
C1A C2A 1.403(4) . ?
C2A C3A 1.373(4) . ?
C3A C4A 1.392(5) . ?
C4A C5A 1.376(5) . ?
C5A C6A 1.398(4) . ?
C6A C7A 1.452(4) . ?
C7A N8A 1.278(4) . ?
N8A N9A 1.384(3) . ?
N9A C10A 1.342(4) . ?
C10A O10A 1.234(3) . ?
C10A C11A 1.490(4) . ?
C11A C12A 1.376(5) . ?
C11A C16A 1.380(5) . ?
C12A C13A 1.390(5) . ?
C13A C14A 1.372(5) . ?
C14A C15A 1.373(5) . ?
C14A Br1A 1.893(3) . ?
C15A C16A 1.383(5) . ?
O1B C1B 1.330(4) . ?
O2B C2B 1.351(4) . ?
C1B C6B 1.393(4) . ?
C1B C2B 1.411(4) . ?
C2B C3B 1.385(5) . ?
C3B C4B 1.388(5) . ?
C4B C5B 1.376(5) . ?
C5B C6B 1.406(5) . ?
C6B C7B 1.452(4) . ?
C7B N8B 1.282(4) . ?
N8B N9B 1.388(3) . ?
N9B C10B 1.342(4) . ?
C10B O10B 1.230(4) . ?
C10B C11B 1.489(4) . ?
C11B C16B 1.374(5) . ?
C11B C12B 1.387(4) . ?
C12B C13B 1.381(5) . ?
C13B C14B 1.372(5) . ?
C14B C15B 1.382(5) . ?
C14B Br1B 1.896(3) . ?
C15B C16B 1.376(5) . ?
O1C C1C 1.335(3) . ?
O2C C2C 1.357(3) . ?
C1C C6C 1.387(4) . ?
C1C C2C 1.405(4) . ?
C2C C3C 1.381(4) . ?
C3C C4C 1.390(5) . ?
C4C C5C 1.379(5) . ?
C5C C6C 1.405(4) . ?
C6C C7C 1.456(4) . ?
C7C N8C 1.282(4) . ?
N8C N9C 1.384(3) . ?
N9C C10C 1.332(4) . ?
C10C O10C 1.243(3) . ?
C10C C11C 1.494(4) . ?
C11C C12C 1.384(5) . ?
C11C C16C 1.394(4) . ?
C12C C13C 1.383(5) . ?
C13C C14C 1.384(5) . ?
C14C C15C 1.370(5) . ?
C14C Br1C 1.900(3) . ?
C15C C16C 1.380(5) . ?
O101 C102 1.233(5) . ?
C102 N103 1.306(5) . ?
N103 C105 1.454(5) . ?
N103 C104 1.453(5) . ?
O111 C112 1.235(4) . ?
C112 N113 1.314(5) . ?
N113 C114 1.438(5) . ?
N113 C115 1.457(5) . ?

loop_
_geom_torsion_atom_site_label_1
_geom_torsion_atom_site_label_2
_geom_torsion_atom_site_label_3
_geom_torsion_atom_site_label_4
_geom_torsion
_geom_torsion_site_symmetry_1
_geom_torsion_site_symmetry_2
_geom_torsion_site_symmetry_3
_geom_torsion_site_symmetry_4
_geom_torsion_publ_flag
O10B Ca Ti O2C -147.65(11) . . . . ?
O10C Ca Ti O2C 90.72(11) . . . . ?
O1C Ca Ti O2C 31.74(11) . . . . ?
O10A Ca Ti O2C -35.51(11) . . . . ?
O1B Ca Ti O2C 152.09(11) . . . . ?
O1A Ca Ti O2C -87.44(11) . . . . ?
N8C Ca Ti O2C 34.00(10) . . . . ?
N8B Ca Ti O2C 155.59(9) . . . . ?
N8A Ca Ti O2C -85.68(10) . . . . ?
O10B Ca Ti O2A -23.46(11) . . . . ?
O10C Ca Ti O2A -145.09(11) . . . . ?
O1C Ca Ti O2A 155.93(12) . . . . ?
O10A Ca Ti O2A 88.68(11) . . . . ?
O1B Ca Ti O2A -83.73(11) . . . . ?
O1A Ca Ti O2A 36.75(11) . . . . ?
N8C Ca Ti O2A 158.19(10) . . . . ?
N8B Ca Ti O2A -80.22(10) . . . . ?
N8A Ca Ti O2A 38.51(10) . . . . ?
O10B Ca Ti O2B 93.24(10) . . . . ?
O10C Ca Ti O2B -28.39(11) . . . . ?
O1C Ca Ti O2B -87.37(11) . . . . ?
O10A Ca Ti O2B -154.62(10) . . . . ?
O1B Ca Ti O2B 32.97(10) . . . . ?
O1A Ca Ti O2B 153.45(11) . . . . ?
N8C Ca Ti O2B -85.11(9) . . . . ?
N8B Ca Ti O2B 36.48(9) . . . . ?
N8A Ca Ti O2B 155.21(9) . . . . ?
O10B Ca Ti O1A -60.21(11) . . . . ?
O10C Ca Ti O1A 178.16(11) . . . . ?
O1C Ca Ti O1A 119.18(11) . . . . ?
O10A Ca Ti O1A 51.93(11) . . . . ?
O1B Ca Ti O1A -120.47(11) . . . . ?
N8C Ca Ti O1A 121.44(10) . . . . ?
N8B Ca Ti O1A -116.97(9) . . . . ?
N8A Ca Ti O1A 1.77(9) . . . . ?
O10B Ca Ti O1C -179.39(12) . . . . ?
O10C Ca Ti O1C 58.98(11) . . . . ?
O10A Ca Ti O1C -67.25(11) . . . . ?
O1B Ca Ti O1C 120.34(12) . . . . ?
O1A Ca Ti O1C -119.18(11) . . . . ?
N8C Ca Ti O1C 2.26(10) . . . . ?
N8B Ca Ti O1C 123.85(10) . . . . ?
N8A Ca Ti O1C -117.42(10) . . . . ?
O10B Ca Ti O1B 60.27(11) . . . . ?
O10C Ca Ti O1B -61.36(11) . . . . ?
O1C Ca Ti O1B -120.34(12) . . . . ?
O10A Ca Ti O1B 172.40(11) . . . . ?
O1A Ca Ti O1B 120.47(11) . . . . ?
N8C Ca Ti O1B -118.09(10) . . . . ?
N8B Ca Ti O1B 3.50(9) . . . . ?
N8A Ca Ti O1B 122.24(9) . . . . ?
O2C Ti O1A C1A -102.33(19) . . . . ?
O2A Ti O1A C1A -6.87(19) . . . . ?
O2B Ti O1A C1A 70.1(3) . . . . ?
O1C Ti O1A C1A -178.1(2) . . . . ?
O1B Ti O1A C1A 101.99(19) . . . . ?
Ca Ti O1A C1A 141.8(2) . . . . ?
O2C Ti O1A Ca 115.91(8) . . . . ?
O2A Ti O1A Ca -148.63(9) . . . . ?
O2B Ti O1A Ca -71.7(2) . . . . ?
O1C Ti O1A Ca 40.16(7) . . . . ?
O1B Ti O1A Ca -39.77(7) . . . . ?
O10B Ca O1A C1A 6.8(3) . . . . ?
O10C Ca O1A C1A -141.5(6) . . . . ?
O1C Ca O1A C1A -166.0(3) . . . . ?
O10A Ca O1A C1A 84.4(2) . . . . ?
O1B Ca O1A C1A -94.8(2) . . . . ?
N8C Ca O1A C1A 161.1(2) . . . . ?
N8B Ca O1A C1A -57.9(3) . . . . ?
N8A Ca O1A C1A 51.8(2) . . . . ?
Ti Ca O1A C1A -130.2(3) . . . . ?
O10B Ca O1A Ti 136.98(8) . . . . ?
O10C Ca O1A Ti -11.4(7) . . . . ?
O1C Ca O1A Ti -35.81(7) . . . . ?
O10A Ca O1A Ti -145.39(7) . . . . ?
O1B Ca O1A Ti 35.35(7) . . . . ?
N8C Ca O1A Ti -68.73(10) . . . . ?
N8B Ca O1A Ti 72.23(9) . . . . ?
N8A Ca O1A Ti -177.99(10) . . . . ?
O2C Ti O2A C2A 113.3(2) . . . . ?
O2B Ti O2A C2A -150.2(2) . . . . ?
O1A Ti O2A C2A 6.3(2) . . . . ?
O1C Ti O2A C2A 29.3(3) . . . . ?
O1B Ti O2A C2A -70.3(2) . . . . ?
Ca Ti O2A C2A -21.0(2) . . . . ?
Ti O1A C1A C6A -171.6(2) . . . . ?
Ca O1A C1A C6A -48.3(4) . . . . ?
Ti O1A C1A C2A 6.3(3) . . . . ?
Ca O1A C1A C2A 129.6(2) . . . . ?
Ti O2A C2A C3A 173.8(3) . . . . ?
Ti O2A C2A C1A -4.8(3) . . . . ?
O1A C1A C2A O2A -1.1(4) . . . . ?
C6A C1A C2A O2A 176.9(3) . . . . ?
O1A C1A C2A C3A -179.8(3) . . . . ?
C6A C1A C2A C3A -1.8(5) . . . . ?
O2A C2A C3A C4A -177.2(3) . . . . ?
C1A C2A C3A C4A 1.3(5) . . . . ?
C2A C3A C4A C5A -0.4(5) . . . . ?
C3A C4A C5A C6A 0.1(6) . . . . ?
O1A C1A C6A C5A 179.2(3) . . . . ?
C2A C1A C6A C5A 1.4(5) . . . . ?
O1A C1A C6A C7A 0.0(5) . . . . ?
C2A C1A C6A C7A -177.8(3) . . . . ?
C4A C5A C6A C1A -0.6(5) . . . . ?
C4A C5A C6A C7A 178.6(3) . . . . ?
C1A C6A C7A N8A 6.7(5) . . . . ?
C5A C6A C7A N8A -172.4(3) . . . . ?
C6A C7A N8A N9A 178.9(3) . . . . ?
C6A C7A N8A Ca 27.6(4) . . . . ?
O10B Ca N8A C7A 89.9(3) . . . . ?
O10C Ca N8A C7A 139.3(2) . . . . ?
O1C Ca N8A C7A -77.4(3) . . . . ?
O10A Ca N8A C7A 173.6(3) . . . . ?
O1B Ca N8A C7A -10.5(3) . . . . ?
O1A Ca N8A C7A -42.4(2) . . . . ?
N8C Ca N8A C7A -147.3(2) . . . . ?
N8B Ca N8A C7A 58.9(3) . . . . ?
Ti Ca N8A C7A -43.6(3) . . . . ?
O10B Ca N8A N9A -62.66(18) . . . . ?
O10C Ca N8A N9A -13.2(2) . . . . ?
O1C Ca N8A N9A 130.05(17) . . . . ?
O10A Ca N8A N9A 21.09(17) . . . . ?
O1B Ca N8A N9A -163.05(17) . . . . ?
O1A Ca N8A N9A 165.0(2) . . . . ?
N8C Ca N8A N9A 60.20(19) . . . . ?
N8B Ca N8A N9A -93.61(19) . . . . ?
Ti Ca N8A N9A 163.86(17) . . . . ?
C7A N8A N9A C10A -175.9(3) . . . . ?
Ca N8A N9A C10A -18.3(3) . . . . ?
N8A N9A C10A O10A -3.3(4) . . . . ?
N8A N9A C10A C11A 176.2(3) . . . . ?
N9A C10A O10A Ca 29.8(4) . . . . ?
C11A C10A O10A Ca -149.6(2) . . . . ?
O10B Ca O10A C10A 44.0(2) . . . . ?
O10C Ca O10A C10A 124.6(2) . . . . ?
O1C Ca O10A C10A -126.7(2) . . . . ?
O1B Ca O10A C10A -55.4(6) . . . . ?
O1A Ca O10A C10A -60.1(2) . . . . ?
N8C Ca O10A C10A -170.4(2) . . . . ?
N8B Ca O10A C10A 77.0(2) . . . . ?
N8A Ca O10A C10A -26.8(2) . . . . ?
Ti Ca O10A C10A -89.7(2) . . . . ?
O10A C10A C11A C12A -161.1(3) . . . . ?
N9A C10A C11A C12A 19.4(5) . . . . ?
O10A C10A C11A C16A 19.4(4) . . . . ?
N9A C10A C11A C16A -160.1(3) . . . . ?
C16A C11A C12A C13A 1.3(5) . . . . ?
C10A C11A C12A C13A -178.1(3) . . . . ?
C11A C12A C13A C14A -0.3(6) . . . . ?
C12A C13A C14A C15A 0.1(6) . . . . ?
C12A C13A C14A Br1A -179.0(3) . . . . ?
C13A C14A C15A C16A -0.9(6) . . . . ?
Br1A C14A C15A C16A 178.1(3) . . . . ?
C12A C11A C16A C15A -2.2(5) . . . . ?
C10A C11A C16A C15A 177.3(3) . . . . ?
C14A C15A C16A C11A 2.0(6) . . . . ?
O2C Ti O1B C1B 75.6(3) . . . . ?
O2A Ti O1B C1B -95.79(19) . . . . ?
O2B Ti O1B C1B -4.61(18) . . . . ?
O1A Ti O1B C1B -171.96(19) . . . . ?
O1C Ti O1B C1B 107.00(19) . . . . ?
Ca Ti O1B C1B 146.8(2) . . . . ?
O2C Ti O1B Ca -71.1(2) . . . . ?
O2A Ti O1B Ca 117.45(8) . . . . ?
O2B Ti O1B Ca -151.37(9) . . . . ?
O1A Ti O1B Ca 41.28(7) . . . . ?
O1C Ti O1B Ca -39.76(8) . . . . ?
O10B Ca O1B C1B 87.2(2) . . . . ?
O10C Ca O1B C1B 4.0(2) . . . . ?
O1C Ca O1B C1B -100.7(2) . . . . ?
O10A Ca O1B C1B -176.1(4) . . . . ?
O1A Ca O1B C1B -171.0(2) . . . . ?
N8C Ca O1B C1B -64.0(2) . . . . ?
N8B Ca O1B C1B 48.1(2) . . . . ?
N8A Ca O1B C1B 157.3(2) . . . . ?
Ti Ca O1B C1B -135.8(3) . . . . ?
O10B Ca O1B Ti -136.98(8) . . . . ?
O10C Ca O1B Ti 139.84(7) . . . . ?
O1C Ca O1B Ti 35.12(7) . . . . ?
O10A Ca O1B Ti -40.2(5) . . . . ?
O1A Ca O1B Ti -35.17(7) . . . . ?
N8C Ca O1B Ti 71.82(9) . . . . ?
N8B Ca O1B Ti -176.07(10) . . . . ?
N8A Ca O1B Ti -66.89(9) . . . . ?
O2C Ti O2B C2B -152.49(19) . . . . ?
O2A Ti O2B C2B 108.7(2) . . . . ?
O1A Ti O2B C2B 34.7(3) . . . . ?
O1C Ti O2B C2B -71.1(2) . . . . ?
O1B Ti O2B C2B 2.72(19) . . . . ?
Ca Ti O2B C2B -21.2(2) . . . . ?
Ti O1B C1B C6B -174.5(2) . . . . ?
Ca O1B C1B C6B -44.3(4) . . . . ?
Ti O1B C1B C2B 5.6(3) . . . . ?
Ca O1B C1B C2B 135.8(2) . . . . ?
Ti O2B C2B C3B 177.1(2) . . . . ?
Ti O2B C2B C1B -0.5(3) . . . . ?
O1B C1B C2B O2B -3.4(3) . . . . ?
C6B C1B C2B O2B 176.7(2) . . . . ?
O1B C1B C2B C3B 178.9(3) . . . . ?
C6B C1B C2B C3B -1.0(4) . . . . ?
O2B C2B C3B C4B -176.7(3) . . . . ?
C1B C2B C3B C4B 0.8(5) . . . . ?
C2B C3B C4B C5B -0.2(5) . . . . ?
C3B C4B C5B C6B -0.2(5) . . . . ?
O1B C1B C6B C5B -179.2(3) . . . . ?
C2B C1B C6B C5B 0.6(4) . . . . ?
O1B C1B C6B C7B -2.3(4) . . . . ?
C2B C1B C6B C7B 177.6(3) . . . . ?
C4B C5B C6B C1B 0.0(5) . . . . ?
C4B C5B C6B C7B -177.1(3) . . . . ?
C1B C6B C7B N8B 9.8(4) . . . . ?
C5B C6B C7B N8B -173.3(3) . . . . ?
C6B C7B N8B N9B -173.8(2) . . . . ?
C6B C7B N8B Ca 22.1(4) . . . . ?
O10B Ca N8B C7B -174.5(3) . . . . ?
O10C Ca N8B C7B 98.7(3) . . . . ?
O1C Ca N8B C7B -7.7(3) . . . . ?
O10A Ca N8B C7B 148.7(3) . . . . ?
O1B Ca N8B C7B -37.9(3) . . . . ?
O1A Ca N8B C7B -74.6(3) . . . . ?
N8C Ca N8B C7B 64.5(3) . . . . ?
N8A Ca N8B C7B -142.1(3) . . . . ?
Ti Ca N8B C7B -40.3(3) . . . . ?
O10B Ca N8B N9B 20.69(16) . . . . ?
O10C Ca N8B N9B -66.14(17) . . . . ?
O1C Ca N8B N9B -172.48(16) . . . . ?
O10A Ca N8B N9B -16.1(2) . . . . ?
O1B Ca N8B N9B 157.3(2) . . . . ?
O1A Ca N8B N9B 120.60(17) . . . . ?
N8C Ca N8B N9B -100.29(18) . . . . ?
N8A Ca N8B N9B 53.10(19) . . . . ?
Ti Ca N8B N9B 154.94(17) . . . . ?
C7B N8B N9B C10B 171.5(3) . . . . ?
Ca N8B N9B C10B -20.6(3) . . . . ?
N8B N9B C10B O10B 3.1(4) . . . . ?
N8B N9B C10B C11B -174.3(2) . . . . ?
N9B C10B O10B Ca 22.2(4) . . . . ?
C11B C10B O10B Ca -160.5(2) . . . . ?
O10C Ca O10B C10B 48.5(2) . . . . ?
O1C Ca O10B C10B -97.2(4) . . . . ?
O10A Ca O10B C10B 125.5(2) . . . . ?
O1B Ca O10B C10B -62.8(2) . . . . ?
O1A Ca O10B C10B -128.1(2) . . . . ?
N8C Ca O10B C10B 82.4(3) . . . . ?
N8B Ca O10B C10B -23.0(2) . . . . ?
N8A Ca O10B C10B -171.2(3) . . . . ?
Ti Ca O10B C10B -95.5(2) . . . . ?
O10B C10B C11B C16B 27.1(5) . . . . ?
N9B C10B C11B C16B -155.5(3) . . . . ?
O10B C10B C11B C12B -147.7(3) . . . . ?
N9B C10B C11B C12B 29.7(4) . . . . ?
C16B C11B C12B C13B -0.7(5) . . . . ?
C10B C11B C12B C13B 174.0(3) . . . . ?
C11B C12B C13B C14B 0.0(5) . . . . ?
C12B C13B C14B C15B 1.3(5) . . . . ?
C12B C13B C14B Br1B -178.6(3) . . . . ?
C13B C14B C15B C16B -1.9(6) . . . . ?
Br1B C14B C15B C16B 177.9(3) . . . . ?
C12B C11B C16B C15B 0.0(6) . . . . ?
C10B C11B C16B C15B -175.0(4) . . . . ?
C14B C15B C16B C11B 1.3(6) . . . . ?
O2C Ti O1C C1C -4.78(19) . . . . ?
O2A Ti O1C C1C 82.9(3) . . . . ?
O2B Ti O1C C1C -97.56(19) . . . . ?
O1A Ti O1C C1C 105.92(19) . . . . ?
O1B Ti O1C C1C -171.8(2) . . . . ?
Ca Ti O1C C1C 148.0(2) . . . . ?
O2C Ti O1C Ca -152.80(10) . . . . ?
O2A Ti O1C Ca -65.1(2) . . . . ?
O2B Ti O1C Ca 114.42(9) . . . . ?
O1A Ti O1C Ca -42.09(8) . . . . ?
O1B Ti O1C Ca 40.14(8) . . . . ?
O10B Ca O1C C1C -134.6(4) . . . . ?
O10C Ca O1C C1C 82.1(3) . . . . ?
O10A Ca O1C C1C -0.8(3) . . . . ?
O1B Ca O1C C1C -172.2(3) . . . . ?
O1A Ca O1C C1C -100.7(3) . . . . ?
N8C Ca O1C C1C 45.8(2) . . . . ?
N8B Ca O1C C1C 157.3(2) . . . . ?
N8A Ca O1C C1C -65.7(3) . . . . ?
Ti Ca O1C C1C -136.7(3) . . . . ?
O10B Ca O1C Ti 2.1(4) . . . . ?
O10C Ca O1C Ti -141.18(8) . . . . ?
O10A Ca O1C Ti 135.93(8) . . . . ?
O1B Ca O1C Ti -35.48(7) . . . . ?
O1A Ca O1C Ti 35.99(7) . . . . ?
N8C Ca O1C Ti -177.50(11) . . . . ?
N8B Ca O1C Ti -65.94(10) . . . . ?
N8A Ca O1C Ti 71.07(10) . . . . ?
O2A Ti O2C C2C -153.2(2) . . . . ?
O2B Ti O2C C2C 111.7(2) . . . . ?
O1A Ti O2C C2C -71.4(2) . . . . ?
O1C Ti O2C C2C 3.9(2) . . . . ?
O1B Ti O2C C2C 35.1(3) . . . . ?
Ca Ti O2C C2C -18.9(2) . . . . ?
Ti O1C C1C C6C -177.4(2) . . . . ?
Ca O1C C1C C6C -45.6(4) . . . . ?
Ti O1C C1C C2C 4.8(3) . . . . ?
Ca O1C C1C C2C 136.6(2) . . . . ?
Ti O2C C2C C3C 177.5(3) . . . . ?
Ti O2C C2C C1C -2.5(3) . . . . ?
O1C C1C C2C O2C -1.7(4) . . . . ?
C6C C1C C2C O2C -179.6(3) . . . . ?
O1C C1C C2C C3C 178.4(3) . . . . ?
C6C C1C C2C C3C 0.5(5) . . . . ?
O2C C2C C3C C4C 179.2(3) . . . . ?
C1C C2C C3C C4C -0.9(5) . . . . ?
C2C C3C C4C C5C 0.2(5) . . . . ?
C3C C4C C5C C6C 0.8(6) . . . . ?
O1C C1C C6C C5C -177.1(3) . . . . ?
C2C C1C C6C C5C 0.6(4) . . . . ?
O1C C1C C6C C7C 0.6(5) . . . . ?
C2C C1C C6C C7C 178.3(3) . . . . ?
C4C C5C C6C C1C -1.2(5) . . . . ?
C4C C5C C6C C7C -179.0(3) . . . . ?
C1C C6C C7C N8C 12.9(5) . . . . ?
C5C C6C C7C N8C -169.4(3) . . . . ?
C6C C7C N8C N9C -178.6(3) . . . . ?
C6C C7C N8C Ca 11.7(5) . . . . ?
O10B Ca N8C C7C 150.9(3) . . . . ?
O10C Ca N8C C7C -171.1(3) . . . . ?
O1C Ca N8C C7C -29.2(3) . . . . ?
O10A Ca N8C C7C 107.0(3) . . . . ?
O1B Ca N8C C7C -65.2(3) . . . . ?
O1A Ca N8C C7C 2.9(3) . . . . ?
N8B Ca N8C C7C -135.0(3) . . . . ?
N8A Ca N8C C7C 71.8(3) . . . . ?
Ti Ca N8C C7C -30.7(3) . . . . ?
O10B Ca N8C N9C -19.2(2) . . . . ?
O10C Ca N8C N9C 18.84(17) . . . . ?
O1C Ca N8C N9C 160.7(2) . . . . ?
O10A Ca N8C N9C -63.09(18) . . . . ?
O1B Ca N8C N9C 124.75(18) . . . . ?
O1A Ca N8C N9C -167.15(17) . . . . ?
N8B Ca N8C N9C 55.0(2) . . . . ?
N8A Ca N8C N9C -98.23(19) . . . . ?
Ti Ca N8C N9C 159.26(17) . . . . ?
C7C N8C N9C C10C 168.4(3) . . . . ?
Ca N8C N9C C10C -19.2(3) . . . . ?
N8C N9C C10C O10C 2.9(4) . . . . ?
N8C N9C C10C C11C -176.9(3) . . . . ?
N9C C10C O10C Ca 19.4(4) . . . . ?
C11C C10C O10C Ca -160.8(2) . . . . ?
O10B Ca O10C C10C 130.4(2) . . . . ?
O1C Ca O10C C10C -57.2(2) . . . . ?
O10A Ca O10C C10C 55.2(2) . . . . ?
O1B Ca O10C C10C -124.8(2) . . . . ?
O1A Ca O10C C10C -80.3(7) . . . . ?
N8C Ca O10C C10C -20.3(2) . . . . ?
N8B Ca O10C C10C -166.5(2) . . . . ?
N8A Ca O10C C10C 85.3(2) . . . . ?
Ti Ca O10C C10C -90.3(2) . . . . ?
O10C C10C C11C C12C 26.4(5) . . . . ?
N9C C10C C11C C12C -153.8(3) . . . . ?
O10C C10C C11C C16C -151.3(3) . . . . ?
N9C C10C C11C C16C 28.5(5) . . . . ?
C16C C11C C12C C13C -0.3(6) . . . . ?
C10C C11C C12C C13C -178.0(3) . . . . ?
C11C C12C C13C C14C 0.9(6) . . . . ?
C12C C13C C14C C15C -0.9(6) . . . . ?
C12C C13C C14C Br1C 179.7(3) . . . . ?
C13C C14C C15C C16C 0.3(6) . . . . ?
Br1C C14C C15C C16C 179.6(3) . . . . ?
C14C C15C C16C C11C 0.4(6) . . . . ?
C12C C11C C16C C15C -0.4(5) . . . . ?
C10C C11C C16C C15C 177.3(3) . . . . ?
O101 C102 N103 C105 0.2(8) . . . . ?
O101 C102 N103 C104 -176.0(5) . . . . ?
O111 C112 N113 C114 1.6(6) . . . . ?
O111 C112 N113 C115 -177.4(4) . . . . ?
